data_1576555
loop_
_publ_author_name
'Feng, Juan-Juan'
'Guo, Yuman'
'Song, Qian'
'Guo, Ze-Cheng'
'Liu, Feng-Shou'

_publ_section_title
;
 Room-temperature Suzuki--Miyaura polycondensation of aryl dichloride
 monomers enabled by &#x201C;large-but-flexible&#x201D; Pd-NHC
 precatalysts
;
_journal_issue 5
_journal_name_full 'Polymer Chemistry'
_journal_page_first 539
_journal_page_last 550
_journal_paper_doi 10.1039/D5PY01111F
_journal_volume 17
_journal_year 2026
_chemical_formula_moiety 'C42 H40 Cl3 N3 Pd'
_chemical_formula_sum 'C42 H40 Cl3 N3 Pd'
_chemical_formula_weight 799.52
_space_group_crystal_system monoclinic
_space_group_IT_number 14
_space_group_name_Hall '-P 2ybc'
_space_group_name_H-M_alt 'P 1 21/c 1'
_atom_sites_solution_hydrogens geom
_atom_sites_solution_primary dual
_audit_creation_date 2022-12-22
_audit_creation_method
;
Olex2 1.5-beta
(compiled 2022.04.07 svn.rca3783a0 for OlexSys, GUI svn.r6439)
;
_audit_update_record
;
2025-07-09 deposited with the CCDC.	2025-12-12 downloaded from the CCDC.
;
_cell_angle_alpha 90
_cell_angle_beta 104.135(4)
_cell_angle_gamma 90
_cell_formula_units_Z 8
_cell_length_a 19.8191(7)
_cell_length_b 23.1145(9)
_cell_length_c 18.5583(9)
_cell_measurement_reflns_used 12365
_cell_measurement_temperature 260.03(10)
_cell_measurement_theta_max 27.2500
_cell_measurement_theta_min 2.4230
_cell_volume 8244.3(6)
_computing_cell_refinement 'CrysAlisPro 1.171.38.43f (Rigaku OD, 2015)'
_computing_data_collection 'CrysAlisPro 1.171.38.43f (Rigaku OD, 2015)'
_computing_data_reduction 'CrysAlisPro 1.171.38.43f (Rigaku OD, 2015)'
_computing_molecular_graphics 'Olex2 1.5-beta (Dolomanov et al., 2009)'
_computing_publication_material 'Olex2 1.5-beta (Dolomanov et al., 2009)'
_computing_structure_refinement 'SHELXL 2018/3 (Sheldrick, 2015)'
_computing_structure_solution 'SHELXT 2018/2 (Sheldrick, 2018)'
_diffrn_ambient_environment N~2~
_diffrn_ambient_temperature 260.03(10)
_diffrn_detector 'CCD plate'
_diffrn_detector_area_resol_mean 5.2684
_diffrn_detector_type AtlasS2
_diffrn_measured_fraction_theta_full 1.000
_diffrn_measured_fraction_theta_max 1.000
_diffrn_measurement_details
;
List of Runs (angles in degrees, time in seconds):

  # Type    Start    End  Width  t~exp~   \w     \q     \k     \f   Frames
#--------------------------------------------------------------------------
  1  \w    -35.00  62.00   1.00    3.50    --  -11.27  38.00 -60.00   97
  2  \w    -84.00   3.00   1.00    3.50    --  -11.27 -57.00 150.00   87
  3  \w     34.00  75.00   1.00    3.50    --   11.90-178.00 120.00   41
;
_diffrn_measurement_device 'four-circle diffractometer'
_diffrn_measurement_device_type 'SuperNova, Dual, Cu at zero, AtlasS2'
_diffrn_measurement_method '\w scans'
_diffrn_orient_matrix_type 'CrysAlisPro convention (1999,Acta A55,543-557)'
_diffrn_orient_matrix_UB_11 -0.0069590000
_diffrn_orient_matrix_UB_12 0.0274780000
_diffrn_orient_matrix_UB_13 0.0135968000
_diffrn_orient_matrix_UB_21 0.0319818000
_diffrn_orient_matrix_UB_22 -0.0013072000
_diffrn_orient_matrix_UB_23 0.0273593000
_diffrn_orient_matrix_UB_31 0.0170400000
_diffrn_orient_matrix_UB_32 0.0136361000
_diffrn_orient_matrix_UB_33 -0.0248883000
_diffrn_radiation_monochromator mirror
_diffrn_radiation_probe x-ray
_diffrn_radiation_type 'Mo K\a'
_diffrn_radiation_wavelength 0.71073
_diffrn_reflns_av_R_equivalents 0.0334
_diffrn_reflns_av_unetI/netI 0.0436
_diffrn_reflns_Laue_measured_fraction_full 1.000
_diffrn_reflns_Laue_measured_fraction_max 1.000
_diffrn_reflns_limit_h_max 21
_diffrn_reflns_limit_h_min -23
_diffrn_reflns_limit_k_max 27
_diffrn_reflns_limit_k_min -23
_diffrn_reflns_limit_l_max 22
_diffrn_reflns_limit_l_min -22
_diffrn_reflns_number 41502
_diffrn_reflns_point_group_measured_fraction_full 1.000
_diffrn_reflns_point_group_measured_fraction_max 1.000
_diffrn_reflns_theta_full 24.999
_diffrn_reflns_theta_max 24.999
_diffrn_reflns_theta_min 1.940
_diffrn_source 'micro-focus sealed X-ray tube'
_diffrn_source_type 'SuperNova (Mo) X-ray Source'
_exptl_absorpt_coefficient_mu 0.675
_exptl_absorpt_correction_T_max 1.00000
_exptl_absorpt_correction_T_min 0.91016
_exptl_absorpt_correction_type multi-scan
_exptl_absorpt_process_details
;
CrysAlisPro 1.171.38.43f (Rigaku Oxford Diffraction, 2015)
Empirical absorption correction using spherical harmonics,
 implemented in SCALE3 ABSPACK scaling algorithm.
;
_exptl_crystal_colour 'light yellow'
_exptl_crystal_density_diffrn 1.288
_exptl_crystal_description block
_exptl_crystal_F_000 3280
_exptl_crystal_size_max 0.15
_exptl_crystal_size_mid 0.13
_exptl_crystal_size_min 0.1
_refine_diff_density_max 1.034
_refine_diff_density_min -1.731
_refine_diff_density_rms 0.069
_refine_ls_extinction_method none
_refine_ls_goodness_of_fit_ref 0.994
_refine_ls_hydrogen_treatment constr
_refine_ls_matrix_type full
_refine_ls_number_parameters 931
_refine_ls_number_reflns 14515
_refine_ls_number_restraints 114
_refine_ls_restrained_S_all 0.991
_refine_ls_R_factor_all 0.0736
_refine_ls_R_factor_gt 0.0515
_refine_ls_shift/su_max 0.007
_refine_ls_shift/su_mean 0.004
_refine_ls_structure_factor_coef Fsqd
_refine_ls_weighting_details 'w=1/[\s^2^(Fo^2^)+(0.0382P)^2^+18.2026P] where P=(Fo^2^+2Fc^2^)/3'
_refine_ls_weighting_scheme calc
_refine_ls_wR_factor_gt 0.1089
_refine_ls_wR_factor_ref 0.1225
_reflns_Friedel_coverage 0.000
_reflns_number_gt 10859
_reflns_number_total 14515
_reflns_threshold_expression 'I > 2\s(I)'
_cod_data_source_file d5py01111f2.cif
_cod_data_source_block pdcl
_cod_database_code 1576555
_shelx_shelxl_version_number 2018/3
_shelx_space_group_comment
;
The symmetry employed for this shelxl refinement is uniquely defined
by the following loop, which should always be used as a source of
symmetry information in preference to the above space-group names.
They are only intended as comments.
;
_olex2_refinement_description
;
1. Fixed Uiso
 At 1.2 times of:
  All C(H) groups, All C(H,H) groups
 At 1.5 times of:
  All C(H,H,H) groups
2. Restrained distances
 Pd2-N43 \\sim Pd2-N43A
 with sigma of 0.02
 Cl7-C47 \\sim Cl7A-C47A
 with sigma of 0.02
 C48-C47 \\sim C48A-C47A
 with sigma of 0.02
 C48-N43 \\sim C48A-N43A
 with sigma of 0.02
 C47-C45 \\sim C47A-C45A
 with sigma of 0.04
 C47-C46 \\sim C47A-C46A
 with sigma of 0.02
 C46-C45 \\sim C46A-C45A
 with sigma of 0.02
 C45-C44 \\sim C45A-C44A
 with sigma of 0.02
 C48-C44 \\sim C48A-C44A
 with sigma of 0.04
 C44-N43 \\sim C44A-N43A
 with sigma of 0.02
 C47-N43 \\sim C47A-N43A
 with sigma of 0.04
 C46-C44 \\sim C46A-C44A
 with sigma of 0.04
 C45-N43 \\sim C45A-N43A
 with sigma of 0.04
 Pd2-C48 \\sim Pd2-C48A
 with sigma of 0.04
 Pd2-C44 \\sim Pd2-C44A
 with sigma of 0.04
 Cl7-C48 \\sim Cl7A-C48A
 with sigma of 0.04
 Cl7-C46 \\sim Cl7A-C46A
 with sigma of 0.04
 C48-C46 \\sim C48A-C46A
 with sigma of 0.04
3. Rigid body (RIGU) restrains
 C48, N43, C44, C45, C46, C47
 with sigma for 1-2 distances of 0.001 and sigma for 1-3 distances of 0.002
 C48A, C44A, Cl7A, C47A, N43A, C46A, C45A, Pd2
 with sigma for 1-2 distances of 0.001 and sigma for 1-3 distances of 0.002
 Cl7, C45, N43, C48, C44, C47, C46, Pd2
 with sigma for 1-2 distances of 0.001 and sigma for 1-3 distances of 0.002
4. Others
 Sof(C48A)=Sof(H48A)=Sof(C47A)=Sof(C46A)=Sof(H46A)=Sof(C45A)=Sof(H45A)=
 Sof(C44A)=Sof(H44A)=Sof(N43A)=Sof(Cl7A)=1-FVAR(1)
 Sof(Cl7)=Sof(C48)=Sof(H48)=Sof(C47)=Sof(C46)=Sof(H46)=Sof(C45)=Sof(H45)=
 Sof(C44)=Sof(H44)=Sof(N43)=FVAR(1)
5.a Ternary CH refined with riding coordinates:
 C7(H7), C61(H61), C69(H69), C10(H10)
5.b Secondary CH2 refined with riding coordinates:
 C23(H23A,H23B), C25(H25A,H25B), C33(H33A,H33B), C35(H35A,H35B), C82(H82A,
 H82B), C57(H57A,H57B), C55(H55A,H55B), C84(H84A,H84B)
5.c Aromatic/amide H refined with riding coordinates:
 C38(H38), C62(H62), C42(H42), C40(H40), C19(H19), C41(H41), C75(H75),
 C21(H21), C74(H74), C15(H15), C12(H12), C64(H64), C72(H72), C31(H31), C67(H67),
  C73(H73), C29(H29), C51(H51), C2(H2), C5(H5), C53(H53), C30(H30), C65(H65),
 C52(H52), C66(H66), C78(H78), C79(H79), C13(H13), C80(H80), C14(H14), C48(H48),
  C46(H46), C45(H45), C44(H44), C4(H4), C3(H3), C48A(H48A), C46A(H46A),
 C45A(H45A), C44A(H44A)
5.d Fitted hexagon refined as free rotating group:
 C48(C47,C46,C45,C44,N43), C48A(C47A,C46A,C45A,C44A,N43A)
5.e Idealised Me refined as rotating group:
 C24(H24A,H24B,H24C), C36(H36A,H36B,H36C), C26(H26A,H26B,H26C), C83(H83A,H83B,
 H83C), C34(H34A,H34B,H34C), C56(H56A,H56B,H56C), C85(H85A,H85B,H85C), C58(H58A,
 H58B,H58C)
;
_smtbx_masks_void_probe_radius 1.2
_smtbx_masks_void_truncation_radius 1.2
_olex2_submission_special_instructions 'No special instructions were received'
_oxdiff_exptl_absorpt_empirical_details
;
Empirical correction (ABSPACK) includes:
- Absorption correction using spherical harmonics
- Frame scaling
;
_oxdiff_exptl_absorpt_empirical_full_max 1.102
_oxdiff_exptl_absorpt_empirical_full_min 0.906

loop_
_space_group_symop_operation_xyz
'x, y, z'
'-x, y+1/2, -z+1/2'
'-x, -y, -z'
'x, -y-1/2, z-1/2'

loop_
_atom_site_label
_atom_site_type_symbol
_atom_site_fract_x
_atom_site_fract_y
_atom_site_fract_z
_atom_site_U_iso_or_equiv
_atom_site_adp_type
_atom_site_occupancy
_atom_site_site_symmetry_order
_atom_site_calc_flag
_atom_site_refinement_flags_posn
_atom_site_refinement_flags_adp
_atom_site_refinement_flags_occupancy
_atom_site_disorder_assembly
_atom_site_disorder_group
Pd1 Pd 0.90178(2) 0.58754(2) 0.15923(2) 0.03422(9) Uani 1 1 d . . . . .
Pd2 Pd 0.41091(2) 0.80507(2) 0.18394(3) 0.05967(13) Uani 1 1 d D . . . .
Cl2 Cl 0.93597(7) 0.57575(6) 0.28560(6) 0.0630(3) Uani 1 1 d . . . . .
Cl1 Cl 0.86347(7) 0.59324(6) 0.03202(7) 0.0667(4) Uani 1 1 d . . . . .
Cl3 Cl 1.06322(8) 0.38462(6) 0.24101(9) 0.0794(4) Uani 1 1 d . . . . .
Cl5 Cl 0.38904(12) 0.80448(9) 0.05711(12) 0.1177(7) Uani 1 1 d . . . . .
Cl4 Cl 0.43147(13) 0.80733(10) 0.30887(12) 0.1437(9) Uani 1 1 d . . . . .
Cl7 Cl 0.58221(12) 0.99366(9) 0.30545(15) 0.0900(9) Uani 0.692(4) 1 d D . P A 1
N009 N 0.76872(15) 0.64126(13) 0.18009(17) 0.0330(7) Uani 1 1 d . . . . .
N3 N 0.97928(15) 0.52870(13) 0.14742(18) 0.0339(7) Uani 1 1 d . . . . .
N00B N 0.84342(15) 0.70539(13) 0.16351(17) 0.0312(7) Uani 1 1 d . . . . .
C00C C 0.83366(18) 0.64722(16) 0.1686(2) 0.0311(8) Uani 1 1 d . . . . .
N00D N 0.35056(15) 0.68665(14) 0.17023(19) 0.0386(8) Uani 1 1 d . . . . .
N00E N 0.26984(16) 0.75101(14) 0.16736(19) 0.0407(8) Uani 1 1 d . . . . .
C27 C 0.73631(19) 0.58647(16) 0.1888(2) 0.0370(9) Uani 1 1 d . . . . .
C17 C 0.90575(18) 0.73251(15) 0.1522(2) 0.0316(8) Uani 1 1 d . . . . .
C22 C 0.9070(2) 0.74906(17) 0.0800(2) 0.0397(10) Uani 1 1 d . . . . .
C1 C 0.6461(2) 0.75055(19) 0.1080(3) 0.0452(10) Uani 1 1 d . . . . .
C9 C 0.73945(19) 0.69516(16) 0.1826(2) 0.0357(9) Uani 1 1 d . . . . .
C18 C 0.9602(2) 0.74267(17) 0.2145(2) 0.0405(10) Uani 1 1 d . . . . .
C16 C 0.7300(2) 0.80770(17) 0.2306(2) 0.0400(10) Uani 1 1 d . . . . .
C60 C 0.23876(19) 0.69691(17) 0.1566(2) 0.0406(10) Uani 1 1 d . . . . .
C7 C 0.7592(2) 0.79605(16) 0.1628(2) 0.0374(9) Uani 1 1 d . . . . .
H7 H 0.793895 0.824267 0.155676 0.045 Uiso 1 1 calc R U . . .
C8 C 0.78539(18) 0.73444(16) 0.1728(2) 0.0334(9) Uani 1 1 d . . . . .
C11 C 0.6812(2) 0.76679(18) 0.2407(2) 0.0439(10) Uani 1 1 d . . . . .
C38 C 0.9958(2) 0.48198(17) 0.1912(2) 0.0403(10) Uani 1 1 d . . . . .
H38 H 0.972186 0.475062 0.227966 0.048 Uiso 1 1 calc R U . . .
C59 C 0.28783(19) 0.65783(17) 0.1579(2) 0.0408(10) Uani 1 1 d . . . . .
C68 C 0.2198(2) 0.58422(19) 0.1986(2) 0.0442(10) Uani 1 1 d . . . . .
C61 C 0.16531(19) 0.67360(17) 0.1396(2) 0.0411(10) Uani 1 1 d . . . . .
H61 H 0.129560 0.703019 0.138888 0.049 Uiso 1 1 calc R U . . .
C69 C 0.26342(19) 0.59656(16) 0.1423(3) 0.0420(10) Uani 1 1 d . . . . .
H69 H 0.300878 0.568618 0.143541 0.050 Uiso 1 1 calc R U . . .
C62 C 1.0231(2) 0.7845(2) 0.1317(3) 0.0585(14) Uani 1 1 d . . . . .
H62 H 1.063459 0.801405 0.124489 0.070 Uiso 1 1 calc R U . . .
C63 C 0.1676(2) 0.62530(18) 0.1970(2) 0.0429(10) Uani 1 1 d . . . . .
C28 C 0.6972(2) 0.55908(19) 0.1246(3) 0.0482(11) Uani 1 1 d . . . . .
C6 C 0.6947(2) 0.79166(18) 0.0972(2) 0.0418(10) Uani 1 1 d . . . . .
C42 C 1.0153(2) 0.53825(18) 0.0962(2) 0.0406(10) Uani 1 1 d . . . . .
H42 H 1.004940 0.570841 0.066142 0.049 Uiso 1 1 calc R U . . .
C70 C 0.2097(2) 0.59994(17) 0.0675(3) 0.0424(10) Uani 1 1 d . . . . .
C40 C 1.0830(2) 0.45330(19) 0.1297(3) 0.0471(11) Uani 1 1 d . . . . .
H40 H 1.117103 0.427519 0.123372 0.057 Uiso 1 1 calc R U . . .
C10 C 0.66796(19) 0.71857(17) 0.1823(2) 0.0407(10) Uani 1 1 d . . . . .
H10 H 0.634768 0.689103 0.189741 0.049 Uiso 1 1 calc R U . . .
C71 C 0.1575(2) 0.64134(17) 0.0661(2) 0.0429(10) Uani 1 1 d . . . . .
C23 C 0.8442(2) 0.7420(2) 0.0157(2) 0.0533(12) Uani 1 1 d . . . . .
H23A H 0.822557 0.705176 0.021401 0.064 Uiso 1 1 calc R U . . .
H23B H 0.811112 0.772107 0.019106 0.064 Uiso 1 1 calc R U . . .
C017 C 0.41783(19) 0.65780(17) 0.1840(3) 0.0422(10) Uani 1 1 d . . . . .
C76 C 0.2333(2) 0.80399(18) 0.1755(3) 0.0454(11) Uani 1 1 d . . . . .
C19 C 1.0196(2) 0.76900(19) 0.2020(3) 0.0513(12) Uani 1 1 d . . . . .
H19 H 1.057300 0.776175 0.241919 0.062 Uiso 1 1 calc R U . . .
C41 C 1.0672(2) 0.50161(19) 0.0863(2) 0.0448(10) Uani 1 1 d . . . . .
H41 H 1.091349 0.509681 0.050324 0.054 Uiso 1 1 calc R U . . .
C49 C 0.3396(2) 0.74447(17) 0.1761(2) 0.0411(10) Uani 1 1 d . . . . .
C75 C 0.2079(2) 0.5659(2) 0.0057(3) 0.0542(12) Uani 1 1 d . . . . .
H75 H 0.242378 0.538439 0.006611 0.065 Uiso 1 1 calc R U . . .
C25 C 0.9525(2) 0.7286(2) 0.2910(3) 0.0554(12) Uani 1 1 d . . . . .
H25A H 0.917556 0.754257 0.302096 0.066 Uiso 1 1 calc R U . . .
H25B H 0.934759 0.689470 0.290437 0.066 Uiso 1 1 calc R U . . .
C39 C 1.0469(2) 0.44419(17) 0.1829(2) 0.0439(10) Uani 1 1 d . . . . .
C21 C 0.9679(2) 0.7753(2) 0.0720(3) 0.0557(12) Uani 1 1 d . . . . .
H21 H 0.971281 0.786957 0.025010 0.067 Uiso 1 1 calc R U . . .
C74 C 0.1549(3) 0.5730(2) -0.0572(3) 0.0664(15) Uani 1 1 d . . . . .
H74 H 0.153197 0.549791 -0.098483 0.080 Uiso 1 1 calc R U . . .
C15 C 0.7460(2) 0.8541(2) 0.2776(3) 0.0537(12) Uani 1 1 d . . . . .
H15 H 0.777826 0.881803 0.270449 0.064 Uiso 1 1 calc R U . . .
C32 C 0.7443(2) 0.56379(19) 0.2593(3) 0.0463(11) Uani 1 1 d . . . . .
C12 C 0.6486(3) 0.7728(2) 0.2979(3) 0.0605(13) Uani 1 1 d . . . . .
H12 H 0.615663 0.745870 0.304186 0.073 Uiso 1 1 calc R U . . .
C64 C 0.1220(2) 0.6188(2) 0.2417(3) 0.0568(13) Uani 1 1 d . . . . .
H64 H 0.086651 0.645616 0.240127 0.068 Uiso 1 1 calc R U . . .
C72 C 0.1046(2) 0.6482(2) 0.0028(3) 0.0545(12) Uani 1 1 d . . . . .
H72 H 0.069484 0.675203 0.001429 0.065 Uiso 1 1 calc R U . . .
C31 C 0.7141(3) 0.5099(2) 0.2649(3) 0.0632(14) Uani 1 1 d . . . . .
H31 H 0.718561 0.493138 0.311407 0.076 Uiso 1 1 calc R U . . .
C81 C 0.2254(2) 0.8168(2) 0.2459(3) 0.0638(14) Uani 1 1 d . . . . .
C67 C 0.2262(2) 0.5373(2) 0.2453(3) 0.0572(13) Uani 1 1 d . . . . .
H67 H 0.260622 0.509863 0.246133 0.069 Uiso 1 1 calc R U . . .
C54 C 0.4426(2) 0.6409(2) 0.1238(3) 0.0541(12) Uani 1 1 d . . . . .
C73 C 0.1046(3) 0.6140(2) -0.0594(3) 0.0674(15) Uani 1 1 d . . . . .
H73 H 0.069931 0.619233 -0.102799 0.081 Uiso 1 1 calc R U . . .
C50 C 0.4516(2) 0.6463(2) 0.2568(3) 0.0596(13) Uani 1 1 d . . . . .
C77 C 0.2055(3) 0.8368(2) 0.1130(3) 0.0598(13) Uani 1 1 d . . . . .
C29 C 0.6689(3) 0.5060(2) 0.1341(3) 0.0677(15) Uani 1 1 d . . . . .
H29 H 0.642873 0.486507 0.092775 0.081 Uiso 1 1 calc R U . . .
C51 C 0.5160(3) 0.6183(2) 0.2694(4) 0.0771(17) Uani 1 1 d . . . . .
H51 H 0.540704 0.610465 0.317794 0.093 Uiso 1 1 calc R U . . .
C2 C 0.5852(2) 0.7417(2) 0.0547(3) 0.0641(14) Uani 1 1 d . . . . .
H2 H 0.552518 0.715165 0.062760 0.077 Uiso 1 1 calc R U . . .
C5 C 0.6815(3) 0.8238(2) 0.0330(3) 0.0581(13) Uani 1 1 d . . . . .
H5 H 0.712591 0.852017 0.025754 0.070 Uiso 1 1 calc R U . . .
C53 C 0.5070(3) 0.6129(2) 0.1407(4) 0.0714(16) Uani 1 1 d . . . . .
H53 H 0.525930 0.601150 0.101918 0.086 Uiso 1 1 calc R U . . .
C30 C 0.6780(3) 0.4814(2) 0.2026(4) 0.0721(16) Uani 1 1 d . . . . .
H30 H 0.659576 0.445002 0.207055 0.087 Uiso 1 1 calc R U . . .
C65 C 0.1295(3) 0.5714(3) 0.2894(3) 0.0695(16) Uani 1 1 d . . . . .
H65 H 0.099445 0.566934 0.320391 0.083 Uiso 1 1 calc R U . . .
C52 C 0.5430(3) 0.6023(2) 0.2115(4) 0.0721(17) Uani 1 1 d . . . . .
H52 H 0.586083 0.584084 0.220510 0.087 Uiso 1 1 calc R U . . .
C33 C 0.7803(3) 0.5959(3) 0.3282(3) 0.0668(15) Uani 1 1 d . . . . .
H33A H 0.809309 0.569196 0.362561 0.080 Uiso 1 1 calc R U . . .
H33B H 0.810361 0.625195 0.315190 0.080 Uiso 1 1 calc R U . . .
C66 C 0.1810(3) 0.5313(3) 0.2911(3) 0.0721(16) Uani 1 1 d . . . . .
H66 H 0.185592 0.499894 0.323267 0.087 Uiso 1 1 calc R U . . .
C78 C 0.1706(3) 0.8876(2) 0.1248(4) 0.0822(19) Uani 1 1 d . . . . .
H78 H 0.151820 0.911699 0.084797 0.099 Uiso 1 1 calc R U . . .
C24 C 0.8570(3) 0.7440(3) -0.0609(3) 0.0865(19) Uani 1 1 d . . . . .
H24A H 0.813752 0.738656 -0.097264 0.130 Uiso 1 1 calc R U . . .
H24B H 0.888776 0.713790 -0.065872 0.130 Uiso 1 1 calc R U . . .
H24C H 0.876498 0.780838 -0.068523 0.130 Uiso 1 1 calc R U . . .
C79 C 0.1640(3) 0.9020(3) 0.1941(5) 0.090(2) Uani 1 1 d . . . . .
H79 H 0.141682 0.936231 0.201099 0.108 Uiso 1 1 calc R U . . .
C13 C 0.6653(3) 0.8191(3) 0.3457(3) 0.0796(17) Uani 1 1 d . . . . .
H13 H 0.643619 0.823397 0.384484 0.096 Uiso 1 1 calc R U . . .
C80 C 0.1896(3) 0.8668(3) 0.2529(4) 0.088(2) Uani 1 1 d . . . . .
H80 H 0.182834 0.876619 0.299175 0.105 Uiso 1 1 calc R U . . .
C14 C 0.7140(3) 0.8592(2) 0.3363(3) 0.0735(16) Uani 1 1 d . . . . .
H14 H 0.725539 0.889837 0.369456 0.088 Uiso 1 1 calc R U . . .
C35 C 0.6847(3) 0.5884(3) 0.0497(3) 0.0735(16) Uani 1 1 d . . . . .
H35A H 0.673228 0.628589 0.055959 0.088 Uiso 1 1 calc R U . . .
H35B H 0.728105 0.587995 0.034245 0.088 Uiso 1 1 calc R U . . .
C48 C 0.5079(2) 0.90702(19) 0.2346(2) 0.0534(16) Uani 0.692(4) 1 d DG . P A 1
H48 H 0.485136 0.907441 0.272894 0.064 Uiso 0.692(4) 1 calc R U P A 1
C47 C 0.5609(2) 0.94641(19) 0.2347(3) 0.0595(18) Uani 0.692(4) 1 d DG . P A 1
C46 C 0.5949(2) 0.9458(2) 0.1774(3) 0.069(2) Uani 0.692(4) 1 d DG . P A 1
H46 H 0.630371 0.972123 0.177463 0.082 Uiso 0.692(4) 1 calc R U P A 1
C45 C 0.5759(2) 0.9057(2) 0.1202(3) 0.078(2) Uani 0.692(4) 1 d DG . P A 1
H45 H 0.598669 0.905316 0.081867 0.094 Uiso 0.692(4) 1 calc R U P A 1
C44 C 0.5229(2) 0.86635(19) 0.1201(3) 0.066(2) Uani 0.692(4) 1 d DG . P A 1
H44 H 0.510201 0.839571 0.081784 0.080 Uiso 0.692(4) 1 calc R U P A 1
N43 N 0.4889(2) 0.86699(17) 0.1773(3) 0.0518(14) Uani 0.692(4) 1 d DG . P A 1
C82 C 0.2510(4) 0.7750(3) 0.3114(3) 0.106(3) Uani 1 1 d . . . . .
H82A H 0.226439 0.738668 0.298472 0.128 Uiso 1 1 calc R U . . .
H82B H 0.299841 0.767304 0.314941 0.128 Uiso 1 1 calc R U . . .
C57 C 0.4206(4) 0.6600(3) 0.3216(3) 0.107(3) Uani 1 1 d . . . . .
H57A H 0.451259 0.687394 0.353280 0.129 Uiso 1 1 calc R U . . .
H57B H 0.376697 0.679680 0.302060 0.129 Uiso 1 1 calc R U . . .
C55 C 0.4017(3) 0.6502(3) 0.0455(3) 0.092(2) Uani 1 1 d . . . . .
H55A H 0.354372 0.637719 0.042653 0.110 Uiso 1 1 calc R U . . .
H55B H 0.400026 0.691513 0.036336 0.110 Uiso 1 1 calc R U . . .
C36 C 0.6301(3) 0.5640(3) -0.0112(3) 0.097(2) Uani 1 1 d . . . . .
H36A H 0.622850 0.588929 -0.053718 0.146 Uiso 1 1 calc R U . . .
H36B H 0.587542 0.560631 0.004575 0.146 Uiso 1 1 calc R U . . .
H36C H 0.644143 0.526391 -0.024035 0.146 Uiso 1 1 calc R U . . .
C4 C 0.6196(3) 0.8130(3) -0.0216(3) 0.0808(18) Uani 1 1 d . . . . .
H4 H 0.610366 0.833871 -0.065718 0.097 Uiso 1 1 calc R U . . .
C84 C 0.2076(4) 0.8169(4) 0.0369(4) 0.124(3) Uani 1 1 d . . . . .
H84A H 0.256139 0.816589 0.035380 0.149 Uiso 1 1 calc R U . . .
H84B H 0.192240 0.776910 0.032875 0.149 Uiso 1 1 calc R U . . .
C3 C 0.5732(3) 0.7727(3) -0.0110(4) 0.0879(19) Uani 1 1 d . . . . .
H3 H 0.533002 0.765896 -0.048091 0.105 Uiso 1 1 calc R U . . .
C26 C 1.0166(3) 0.7331(3) 0.3530(3) 0.092(2) Uani 1 1 d . . . . .
H26A H 1.051651 0.707628 0.343491 0.139 Uiso 1 1 calc R U . . .
H26B H 1.005816 0.722470 0.398923 0.139 Uiso 1 1 calc R U . . .
H26C H 1.033491 0.772214 0.356386 0.139 Uiso 1 1 calc R U . . .
C83 C 0.2445(5) 0.7909(4) 0.3840(4) 0.138(3) Uani 1 1 d . . . . .
H83A H 0.196197 0.791843 0.384470 0.207 Uiso 1 1 calc R U . . .
H83B H 0.264573 0.828528 0.396472 0.207 Uiso 1 1 calc R U . . .
H83C H 0.268409 0.763161 0.419643 0.207 Uiso 1 1 calc R U . . .
C34 C 0.7309(3) 0.6241(3) 0.3654(4) 0.096(2) Uani 1 1 d . . . . .
H34A H 0.703367 0.651808 0.332391 0.144 Uiso 1 1 calc R U . . .
H34B H 0.756341 0.643322 0.409566 0.144 Uiso 1 1 calc R U . . .
H34C H 0.701010 0.595321 0.378466 0.144 Uiso 1 1 calc R U . . .
C56 C 0.4236(5) 0.6230(4) -0.0142(4) 0.139(3) Uani 1 1 d . . . . .
H56A H 0.394194 0.635469 -0.060685 0.208 Uiso 1 1 calc R U . . .
H56B H 0.420391 0.581791 -0.009922 0.208 Uiso 1 1 calc R U . . .
H56C H 0.470880 0.633636 -0.011989 0.208 Uiso 1 1 calc R U . . .
C85 C 0.1714(5) 0.8446(5) -0.0273(5) 0.186(5) Uani 1 1 d . . . . .
H85A H 0.188438 0.831592 -0.068725 0.279 Uiso 1 1 calc R U . . .
H85B H 0.177893 0.885647 -0.021638 0.279 Uiso 1 1 calc R U . . .
H85C H 0.122715 0.835697 -0.036096 0.279 Uiso 1 1 calc R U . . .
C58 C 0.4084(6) 0.6156(4) 0.3658(6) 0.183(5) Uani 1 1 d . . . . .
H58A H 0.379281 0.587122 0.335692 0.274 Uiso 1 1 calc R U . . .
H58B H 0.385587 0.630415 0.402032 0.274 Uiso 1 1 calc R U . . .
H58C H 0.451824 0.598182 0.390695 0.274 Uiso 1 1 calc R U . . .
C48A C 0.5330(5) 0.8806(4) 0.1765(5) 0.055(3) Uani 0.308(4) 1 d DG . P A 2
H48A H 0.534000 0.854461 0.138720 0.065 Uiso 0.308(4) 1 calc R U P A 2
C47A C 0.5767(6) 0.9285(5) 0.1875(7) 0.067(4) Uani 0.308(4) 1 d DG . P A 2
C46A C 0.5752(6) 0.9676(4) 0.2440(7) 0.082(5) Uani 0.308(4) 1 d DG . P A 2
H46A H 0.604440 0.999618 0.251300 0.099 Uiso 0.308(4) 1 calc R U P A 2
C45A C 0.5300(6) 0.9587(4) 0.2896(6) 0.075(4) Uani 0.308(4) 1 d DG . P A 2
H45A H 0.528978 0.984847 0.327442 0.090 Uiso 0.308(4) 1 calc R U P A 2
C44A C 0.4863(5) 0.9108(4) 0.2787(6) 0.067(4) Uani 0.308(4) 1 d DG . P A 2
H44A H 0.456026 0.904882 0.309224 0.080 Uiso 0.308(4) 1 calc R U P A 2
N43A N 0.4878(5) 0.8717(4) 0.2222(6) 0.052(3) Uani 0.308(4) 1 d DG . P A 2
Cl7A Cl 0.6293(3) 0.9393(2) 0.1301(4) 0.093(2) Uani 0.308(4) 1 d D . P A 2

loop_
_atom_site_aniso_label
_atom_site_aniso_U_11
_atom_site_aniso_U_22
_atom_site_aniso_U_33
_atom_site_aniso_U_23
_atom_site_aniso_U_13
_atom_site_aniso_U_12
Pd1 0.03348(16) 0.03349(16) 0.03797(18) -0.00242(14) 0.01312(13) 0.00322(13)
Pd2 0.03744(19) 0.0398(2) 0.1012(4) -0.0072(2) 0.0159(2) -0.01018(15)
Cl2 0.0674(8) 0.0853(9) 0.0373(7) 0.0016(6) 0.0145(6) 0.0307(7)
Cl1 0.0808(9) 0.0819(9) 0.0362(7) -0.0038(6) 0.0116(6) 0.0400(7)
Cl3 0.0845(9) 0.0585(8) 0.0969(12) 0.0274(8) 0.0251(9) 0.0240(7)
Cl5 0.1431(17) 0.1149(14) 0.1089(15) 0.0244(12) 0.0572(13) -0.0411(13)
Cl4 0.180(2) 0.1418(18) 0.0983(15) -0.0472(13) 0.0116(14) -0.0893(17)
Cl7 0.0916(16) 0.0612(13) 0.1009(19) -0.0153(12) -0.0078(13) -0.0285(11)
N009 0.0324(16) 0.0328(17) 0.0352(19) -0.0022(14) 0.0107(14) 0.0008(14)
N3 0.0332(17) 0.0320(17) 0.037(2) -0.0026(15) 0.0103(15) -0.0008(14)
N00B 0.0277(16) 0.0345(17) 0.0318(19) -0.0062(14) 0.0081(14) 0.0000(13)
C00C 0.0312(19) 0.037(2) 0.025(2) -0.0036(16) 0.0063(16) 0.0013(16)
N00D 0.0289(16) 0.0395(19) 0.045(2) 0.0007(16) 0.0048(15) -0.0033(14)
N00E 0.0343(18) 0.0390(19) 0.047(2) -0.0056(16) 0.0057(16) -0.0042(15)
C27 0.033(2) 0.034(2) 0.047(3) -0.0014(19) 0.0148(19) 0.0024(17)
C17 0.0272(18) 0.0306(19) 0.040(2) -0.0057(17) 0.0127(17) -0.0001(16)
C22 0.038(2) 0.039(2) 0.045(3) -0.0029(19) 0.018(2) 0.0043(18)
C1 0.035(2) 0.050(3) 0.050(3) -0.001(2) 0.009(2) 0.005(2)
C9 0.031(2) 0.035(2) 0.040(2) -0.0027(18) 0.0075(18) 0.0023(17)
C18 0.039(2) 0.033(2) 0.050(3) -0.0071(19) 0.012(2) 0.0019(18)
C16 0.036(2) 0.040(2) 0.044(3) -0.0032(19) 0.0100(19) 0.0097(18)
C60 0.030(2) 0.036(2) 0.054(3) -0.0057(19) 0.0069(19) -0.0048(18)
C7 0.034(2) 0.034(2) 0.044(3) -0.0008(18) 0.0114(19) -0.0009(17)
C8 0.0297(19) 0.034(2) 0.036(2) -0.0005(17) 0.0081(17) 0.0027(17)
C11 0.040(2) 0.045(2) 0.049(3) 0.002(2) 0.014(2) 0.013(2)
C38 0.036(2) 0.039(2) 0.047(3) -0.001(2) 0.0128(19) -0.0047(18)
C59 0.027(2) 0.041(2) 0.050(3) -0.002(2) 0.0014(18) -0.0042(18)
C68 0.030(2) 0.049(2) 0.048(3) -0.001(2) -0.0027(19) -0.0069(19)
C61 0.0279(19) 0.037(2) 0.055(3) -0.005(2) 0.0049(19) -0.0002(17)
C69 0.028(2) 0.033(2) 0.062(3) -0.003(2) 0.006(2) -0.0004(17)
C62 0.042(3) 0.051(3) 0.093(4) -0.003(3) 0.034(3) -0.006(2)
C63 0.033(2) 0.048(2) 0.044(3) -0.007(2) 0.0016(19) -0.0099(19)
C28 0.050(3) 0.043(2) 0.053(3) -0.005(2) 0.016(2) -0.009(2)
C6 0.038(2) 0.045(2) 0.042(3) 0.000(2) 0.0093(19) 0.0065(19)
C42 0.040(2) 0.041(2) 0.042(3) -0.0020(19) 0.012(2) -0.0018(18)
C70 0.034(2) 0.039(2) 0.054(3) -0.003(2) 0.011(2) -0.0093(18)
C40 0.036(2) 0.051(3) 0.052(3) -0.012(2) 0.006(2) 0.008(2)
C10 0.030(2) 0.039(2) 0.054(3) 0.002(2) 0.0130(19) 0.0012(17)
C71 0.036(2) 0.040(2) 0.048(3) 0.002(2) 0.001(2) -0.0098(18)
C23 0.054(3) 0.067(3) 0.039(3) 0.004(2) 0.012(2) -0.001(2)
C017 0.0249(19) 0.041(2) 0.057(3) 0.000(2) 0.0020(19) -0.0045(17)
C76 0.031(2) 0.037(2) 0.068(3) -0.009(2) 0.011(2) -0.0056(18)
C19 0.034(2) 0.052(3) 0.067(3) -0.015(2) 0.010(2) -0.007(2)
C41 0.035(2) 0.056(3) 0.045(3) -0.007(2) 0.014(2) -0.003(2)
C49 0.035(2) 0.041(2) 0.048(3) 0.000(2) 0.0107(19) -0.0065(18)
C75 0.051(3) 0.047(3) 0.067(4) -0.009(2) 0.020(3) -0.012(2)
C25 0.051(3) 0.068(3) 0.045(3) -0.010(2) 0.007(2) -0.009(2)
C39 0.041(2) 0.037(2) 0.050(3) -0.002(2) 0.004(2) 0.0037(19)
C21 0.055(3) 0.056(3) 0.065(3) 0.002(2) 0.032(3) -0.002(2)
C74 0.084(4) 0.060(3) 0.054(3) -0.013(3) 0.014(3) -0.030(3)
C15 0.051(3) 0.049(3) 0.059(3) -0.010(2) 0.012(2) 0.008(2)
C32 0.040(2) 0.055(3) 0.049(3) 0.013(2) 0.019(2) 0.009(2)
C12 0.062(3) 0.061(3) 0.070(4) 0.000(3) 0.037(3) 0.012(2)
C64 0.046(3) 0.070(3) 0.055(3) -0.017(3) 0.012(2) -0.016(2)
C72 0.042(2) 0.047(3) 0.064(3) 0.010(2) -0.006(2) -0.010(2)
C31 0.061(3) 0.060(3) 0.074(4) 0.030(3) 0.027(3) 0.011(3)
C81 0.048(3) 0.071(3) 0.070(4) -0.026(3) 0.009(3) 0.007(2)
C67 0.044(3) 0.055(3) 0.061(3) 0.011(2) -0.008(2) -0.012(2)
C54 0.043(2) 0.056(3) 0.069(4) 0.010(2) 0.023(2) 0.003(2)
C73 0.074(4) 0.065(3) 0.051(3) 0.008(3) -0.009(3) -0.026(3)
C50 0.049(3) 0.064(3) 0.058(3) -0.005(3) -0.003(2) 0.002(2)
C77 0.056(3) 0.048(3) 0.079(4) 0.010(3) 0.023(3) 0.005(2)
C29 0.073(3) 0.047(3) 0.082(4) -0.011(3) 0.016(3) -0.017(3)
C51 0.048(3) 0.076(4) 0.088(5) -0.005(3) -0.021(3) 0.008(3)
C2 0.040(3) 0.074(3) 0.070(4) 0.004(3) -0.004(2) 0.002(2)
C5 0.059(3) 0.062(3) 0.054(3) 0.010(2) 0.013(3) 0.009(2)
C53 0.054(3) 0.075(4) 0.098(5) 0.021(3) 0.042(3) 0.012(3)
C30 0.071(4) 0.043(3) 0.108(5) 0.008(3) 0.034(4) -0.005(3)
C65 0.061(3) 0.098(4) 0.050(3) -0.009(3) 0.013(3) -0.034(3)
C52 0.036(3) 0.066(3) 0.112(5) 0.012(3) 0.012(3) 0.005(2)
C33 0.058(3) 0.101(4) 0.043(3) 0.009(3) 0.015(2) 0.000(3)
C66 0.064(3) 0.089(4) 0.054(3) 0.022(3) -0.005(3) -0.030(3)
C78 0.064(3) 0.051(3) 0.134(6) 0.020(4) 0.029(4) 0.006(3)
C24 0.095(4) 0.119(5) 0.048(4) 0.007(3) 0.021(3) -0.010(4)
C79 0.061(4) 0.050(3) 0.160(8) -0.031(4) 0.032(4) 0.000(3)
C13 0.099(4) 0.075(4) 0.080(4) -0.014(3) 0.051(4) 0.014(4)
C80 0.067(4) 0.087(4) 0.107(6) -0.046(4) 0.017(4) 0.006(3)
C14 0.087(4) 0.068(4) 0.067(4) -0.026(3) 0.022(3) 0.010(3)
C35 0.083(4) 0.084(4) 0.049(3) -0.012(3) 0.008(3) -0.035(3)
C48 0.041(3) 0.041(3) 0.071(4) 0.002(3) 0.000(3) -0.003(2)
C47 0.038(3) 0.042(3) 0.089(4) 0.006(3) -0.002(3) -0.003(3)
C46 0.042(4) 0.054(4) 0.106(5) 0.004(3) 0.011(3) -0.008(3)
C45 0.056(4) 0.070(4) 0.114(6) -0.009(4) 0.032(4) -0.016(3)
C44 0.056(4) 0.060(4) 0.087(5) -0.008(4) 0.027(4) -0.011(3)
N43 0.040(3) 0.042(3) 0.071(4) 0.000(2) 0.010(3) -0.003(2)
C82 0.118(5) 0.142(6) 0.050(4) -0.023(4) 0.004(4) 0.052(5)
C57 0.132(6) 0.126(6) 0.048(4) -0.005(4) -0.009(4) 0.051(5)
C55 0.102(5) 0.127(6) 0.056(4) 0.018(4) 0.036(4) 0.044(4)
C36 0.087(4) 0.131(6) 0.066(4) 0.000(4) 0.006(3) -0.026(4)
C4 0.078(4) 0.100(5) 0.055(4) 0.025(3) 0.000(3) 0.020(4)
C84 0.154(7) 0.149(7) 0.081(5) 0.054(5) 0.049(5) 0.079(6)
C3 0.062(4) 0.102(5) 0.081(5) 0.007(4) -0.017(3) 0.000(3)
C26 0.067(4) 0.154(6) 0.046(4) -0.008(4) -0.005(3) 0.000(4)
C83 0.146(7) 0.178(9) 0.094(6) 0.002(6) 0.038(6) 0.027(7)
C34 0.106(5) 0.108(5) 0.084(5) -0.020(4) 0.040(4) -0.009(4)
C56 0.168(8) 0.148(7) 0.089(6) -0.045(5) 0.011(6) 0.007(6)
C85 0.195(10) 0.217(12) 0.105(8) -0.023(8) -0.042(7) 0.072(9)
C58 0.283(14) 0.102(7) 0.224(12) 0.008(7) 0.180(11) 0.006(8)
C48A 0.030(6) 0.045(6) 0.083(9) 0.007(6) 0.002(6) -0.002(5)
C47A 0.037(7) 0.051(7) 0.102(10) 0.012(6) -0.006(7) -0.009(5)
C46A 0.058(9) 0.062(9) 0.116(11) -0.002(8) 0.001(8) -0.020(8)
C45A 0.058(8) 0.052(7) 0.103(11) -0.002(7) -0.004(7) -0.008(6)
C44A 0.062(9) 0.055(7) 0.080(9) -0.012(6) 0.010(7) -0.010(6)
N43A 0.032(5) 0.047(6) 0.069(8) -0.002(5) -0.002(5) -0.003(5)
Cl7A 0.079(3) 0.078(3) 0.127(5) -0.001(3) 0.036(3) -0.021(3)

loop_
_atom_type_symbol
_atom_type_description
_atom_type_scat_dispersion_real
_atom_type_scat_dispersion_imag
_atom_type_scat_source
C C 0.0033 0.0016 'International Tables Vol C Tables 4.2.6.8 and 6.1.1.4'
H H 0.0000 0.0000 'International Tables Vol C Tables 4.2.6.8 and 6.1.1.4'
Cl Cl 0.1484 0.1585 'International Tables Vol C Tables 4.2.6.8 and 6.1.1.4'
N N 0.0061 0.0033 'International Tables Vol C Tables 4.2.6.8 and 6.1.1.4'
Pd Pd -0.9988 1.0072 'International Tables Vol C Tables 4.2.6.8 and 6.1.1.4'

loop_
_geom_angle_atom_site_label_1
_geom_angle_atom_site_label_2
_geom_angle_atom_site_label_3
_geom_angle
_geom_angle_site_symmetry_1
_geom_angle_site_symmetry_3
_geom_angle_publ_flag
Cl2 Pd1 Cl1 175.98(6) . . ?
N3 Pd1 Cl2 89.36(9) . . ?
N3 Pd1 Cl1 89.80(9) . . ?
C00C Pd1 Cl2 91.78(11) . . ?
C00C Pd1 Cl1 89.34(11) . . ?
C00C Pd1 N3 175.73(14) . . ?
Cl4 Pd2 Cl5 178.89(10) . . ?
C49 Pd2 Cl5 88.13(13) . . ?
C49 Pd2 Cl4 92.22(14) . . ?
C49 Pd2 N43 172.00(18) . . ?
C49 Pd2 N43A 165.2(3) . . ?
N43 Pd2 Cl5 84.41(13) . . ?
N43 Pd2 Cl4 95.29(14) . . ?
N43A Pd2 Cl5 106.5(3) . . ?
N43A Pd2 Cl4 73.1(3) . . ?
C00C N009 C27 124.6(3) . . ?
C00C N009 C9 109.6(3) . . ?
C9 N009 C27 125.8(3) . . ?
C38 N3 Pd1 122.2(3) . . ?
C42 N3 Pd1 119.8(3) . . ?
C42 N3 C38 117.9(3) . . ?
C00C N00B C17 125.3(3) . . ?
C00C N00B C8 109.5(3) . . ?
C8 N00B C17 125.1(3) . . ?
N009 C00C Pd1 129.6(3) . . ?
N009 C00C N00B 105.4(3) . . ?
N00B C00C Pd1 125.0(3) . . ?
C59 N00D C017 123.9(3) . . ?
C49 N00D C59 109.4(3) . . ?
C49 N00D C017 126.3(3) . . ?
C60 N00E C76 124.1(3) . . ?
C49 N00E C60 108.7(3) . . ?
C49 N00E C76 126.9(3) . . ?
C28 C27 N009 117.9(4) . . ?
C32 C27 N009 119.1(4) . . ?
C32 C27 C28 123.0(4) . . ?
C22 C17 N00B 118.2(3) . . ?
C18 C17 N00B 117.9(3) . . ?
C18 C17 C22 123.8(3) . . ?
C17 C22 C23 121.6(4) . . ?
C21 C22 C17 116.1(4) . . ?
C21 C22 C23 122.2(4) . . ?
C6 C1 C10 113.7(4) . . ?
C2 C1 C6 120.8(4) . . ?
C2 C1 C10 125.6(4) . . ?
N009 C9 C10 136.3(3) . . ?
C8 C9 N009 107.7(3) . . ?
C8 C9 C10 115.2(3) . . ?
C17 C18 C19 116.7(4) . . ?
C17 C18 C25 120.7(4) . . ?
C19 C18 C25 122.5(4) . . ?
C11 C16 C7 113.8(4) . . ?
C15 C16 C7 125.8(4) . . ?
C15 C16 C11 120.3(4) . . ?
N00E C60 C61 136.3(4) . . ?
C59 C60 N00E 108.3(3) . . ?
C59 C60 C61 115.2(3) . . ?
C16 C7 H7 114.3 . . ?
C16 C7 C6 104.7(3) . . ?
C8 C7 C16 104.6(3) . . ?
C8 C7 H7 114.4 . . ?
C8 C7 C6 103.3(3) . . ?
C6 C7 H7 114.3 . . ?
N00B C8 C7 135.7(3) . . ?
C9 C8 N00B 107.7(3) . . ?
C9 C8 C7 115.7(3) . . ?
C16 C11 C10 113.7(4) . . ?
C12 C11 C16 120.3(4) . . ?
C12 C11 C10 125.9(4) . . ?
N3 C38 H38 119.3 . . ?
N3 C38 C39 121.3(4) . . ?
C39 C38 H38 119.3 . . ?
N00D C59 C69 136.2(4) . . ?
C60 C59 N00D 107.6(3) . . ?
C60 C59 C69 116.1(3) . . ?
C63 C68 C69 113.3(4) . . ?
C67 C68 C69 126.5(4) . . ?
C67 C68 C63 120.1(4) . . ?
C60 C61 H61 114.3 . . ?
C60 C61 C63 104.5(3) . . ?
C60 C61 C71 104.1(3) . . ?
C63 C61 H61 114.3 . . ?
C71 C61 H61 114.3 . . ?
C71 C61 C63 104.1(3) . . ?
C59 C69 C68 104.6(3) . . ?
C59 C69 H69 114.2 . . ?
C59 C69 C70 104.3(3) . . ?
C68 C69 H69 114.2 . . ?
C70 C69 C68 104.1(3) . . ?
C70 C69 H69 114.2 . . ?
C19 C62 H62 119.5 . . ?
C21 C62 H62 119.5 . . ?
C21 C62 C19 120.9(4) . . ?
C68 C63 C61 113.8(4) . . ?
C64 C63 C68 120.3(4) . . ?
C64 C63 C61 125.8(4) . . ?
C27 C28 C35 120.7(4) . . ?
C29 C28 C27 116.7(5) . . ?
C29 C28 C35 122.5(5) . . ?
C1 C6 C7 113.6(4) . . ?
C5 C6 C1 119.8(4) . . ?
C5 C6 C7 126.6(4) . . ?
N3 C42 H42 118.7 . . ?
N3 C42 C41 122.5(4) . . ?
C41 C42 H42 118.7 . . ?
C71 C70 C69 113.4(4) . . ?
C75 C70 C69 126.4(4) . . ?
C75 C70 C71 120.2(4) . . ?
C41 C40 H40 121.1 . . ?
C41 C40 C39 117.8(4) . . ?
C39 C40 H40 121.1 . . ?
C1 C10 C11 104.4(3) . . ?
C1 C10 H10 114.2 . . ?
C9 C10 C1 103.6(3) . . ?
C9 C10 C11 105.0(3) . . ?
C9 C10 H10 114.2 . . ?
C11 C10 H10 114.2 . . ?
C70 C71 C61 113.7(4) . . ?
C72 C71 C61 126.5(4) . . ?
C72 C71 C70 119.8(4) . . ?
C22 C23 H23A 108.1 . . ?
C22 C23 H23B 108.1 . . ?
H23A C23 H23B 107.3 . . ?
C24 C23 C22 116.6(4) . . ?
C24 C23 H23A 108.1 . . ?
C24 C23 H23B 108.1 . . ?
C54 C017 N00D 118.6(4) . . ?
C50 C017 N00D 117.7(4) . . ?
C50 C017 C54 123.6(4) . . ?
C81 C76 N00E 116.9(4) . . ?
C77 C76 N00E 118.9(4) . . ?
C77 C76 C81 124.1(4) . . ?
C18 C19 H19 119.6 . . ?
C62 C19 C18 120.9(4) . . ?
C62 C19 H19 119.6 . . ?
C42 C41 H41 120.2 . . ?
C40 C41 C42 119.6(4) . . ?
C40 C41 H41 120.2 . . ?
N00D C49 Pd2 125.4(3) . . ?
N00E C49 Pd2 128.3(3) . . ?
N00E C49 N00D 106.0(3) . . ?
C70 C75 H75 120.2 . . ?
C74 C75 C70 119.6(5) . . ?
C74 C75 H75 120.2 . . ?
C18 C25 H25A 108.1 . . ?
C18 C25 H25B 108.1 . . ?
H25A C25 H25B 107.3 . . ?
C26 C25 C18 116.7(4) . . ?
C26 C25 H25A 108.1 . . ?
C26 C25 H25B 108.1 . . ?
C38 C39 Cl3 117.8(3) . . ?
C40 C39 Cl3 121.4(3) . . ?
C40 C39 C38 120.8(4) . . ?
C22 C21 H21 119.2 . . ?
C62 C21 C22 121.5(5) . . ?
C62 C21 H21 119.2 . . ?
C75 C74 H74 119.7 . . ?
C73 C74 C75 120.5(5) . . ?
C73 C74 H74 119.7 . . ?
C16 C15 H15 120.5 . . ?
C16 C15 C14 119.0(5) . . ?
C14 C15 H15 120.5 . . ?
C27 C32 C31 117.1(5) . . ?
C27 C32 C33 122.7(4) . . ?
C31 C32 C33 120.1(4) . . ?
C11 C12 H12 120.3 . . ?
C13 C12 C11 119.3(5) . . ?
C13 C12 H12 120.4 . . ?
C63 C64 H64 120.5 . . ?
C63 C64 C65 118.9(5) . . ?
C65 C64 H64 120.5 . . ?
C71 C72 H72 120.5 . . ?
C71 C72 C73 119.0(5) . . ?
C73 C72 H72 120.5 . . ?
C32 C31 H31 119.7 . . ?
C30 C31 C32 120.7(5) . . ?
C30 C31 H31 119.7 . . ?
C76 C81 C82 121.3(5) . . ?
C80 C81 C76 116.5(6) . . ?
C80 C81 C82 122.0(6) . . ?
C68 C67 H67 120.2 . . ?
C68 C67 C66 119.6(5) . . ?
C66 C67 H67 120.2 . . ?
C017 C54 C53 115.8(5) . . ?
C017 C54 C55 121.9(4) . . ?
C53 C54 C55 122.3(5) . . ?
C74 C73 C72 120.9(5) . . ?
C74 C73 H73 119.5 . . ?
C72 C73 H73 119.6 . . ?
C017 C50 C51 117.2(5) . . ?
C017 C50 C57 123.0(5) . . ?
C51 C50 C57 119.8(5) . . ?
C76 C77 C78 116.0(5) . . ?
C76 C77 C84 121.8(5) . . ?
C78 C77 C84 122.1(6) . . ?
C28 C29 H29 119.1 . . ?
C30 C29 C28 121.7(5) . . ?
C30 C29 H29 119.2 . . ?
C50 C51 H51 119.6 . . ?
C52 C51 C50 120.8(5) . . ?
C52 C51 H51 119.6 . . ?
C1 C2 H2 120.4 . . ?
C1 C2 C3 119.2(5) . . ?
C3 C2 H2 120.4 . . ?
C6 C5 H5 120.8 . . ?
C6 C5 C4 118.4(5) . . ?
C4 C5 H5 120.8 . . ?
C54 C53 H53 118.7 . . ?
C52 C53 C54 122.5(5) . . ?
C52 C53 H53 118.7 . . ?
C31 C30 H30 119.7 . . ?
C29 C30 C31 120.7(5) . . ?
C29 C30 H30 119.7 . . ?
C64 C65 H65 119.7 . . ?
C66 C65 C64 120.7(5) . . ?
C66 C65 H65 119.7 . . ?
C51 C52 H52 120.0 . . ?
C53 C52 C51 120.0(5) . . ?
C53 C52 H52 120.0 . . ?
C32 C33 H33A 109.1 . . ?
C32 C33 H33B 109.1 . . ?
H33A C33 H33B 107.8 . . ?
C34 C33 C32 112.7(4) . . ?
C34 C33 H33A 109.1 . . ?
C34 C33 H33B 109.1 . . ?
C67 C66 H66 119.8 . . ?
C65 C66 C67 120.4(5) . . ?
C65 C66 H66 119.8 . . ?
C77 C78 H78 119.5 . . ?
C79 C78 C77 120.9(6) . . ?
C79 C78 H78 119.5 . . ?
C23 C24 H24A 109.5 . . ?
C23 C24 H24B 109.5 . . ?
C23 C24 H24C 109.5 . . ?
H24A C24 H24B 109.5 . . ?
H24A C24 H24C 109.5 . . ?
H24B C24 H24C 109.5 . . ?
C78 C79 H79 119.8 . . ?
C80 C79 C78 120.4(6) . . ?
C80 C79 H79 119.8 . . ?
C12 C13 H13 119.8 . . ?
C12 C13 C14 120.4(5) . . ?
C14 C13 H13 119.8 . . ?
C81 C80 H80 119.1 . . ?
C79 C80 C81 121.9(6) . . ?
C79 C80 H80 119.1 . . ?
C15 C14 H14 119.7 . . ?
C13 C14 C15 120.6(5) . . ?
C13 C14 H14 119.7 . . ?
C28 C35 H35A 108.0 . . ?
C28 C35 H35B 108.0 . . ?
H35A C35 H35B 107.2 . . ?
C36 C35 C28 117.2(5) . . ?
C36 C35 H35A 108.0 . . ?
C36 C35 H35B 108.0 . . ?
C47 C48 H48 120.0 . . ?
C47 C48 N43 120.0 . . ?
N43 C48 H48 120.0 . . ?
C48 C47 Cl7 118.1(3) . . ?
C48 C47 C46 120.0 . . ?
C46 C47 Cl7 121.9(3) . . ?
C47 C46 H46 120.0 . . ?
C47 C46 C45 120.0 . . ?
C45 C46 H46 120.0 . . ?
C46 C45 H45 120.0 . . ?
C44 C45 C46 120.0 . . ?
C44 C45 H45 120.0 . . ?
C45 C44 H44 120.0 . . ?
N43 C44 C45 120.0 . . ?
N43 C44 H44 120.0 . . ?
C48 N43 Pd2 117.9(2) . . ?
C44 N43 Pd2 122.0(2) . . ?
C44 N43 C48 120.0 . . ?
C81 C82 H82A 107.4 . . ?
C81 C82 H82B 107.4 . . ?
H82A C82 H82B 107.0 . . ?
C83 C82 C81 119.5(6) . . ?
C83 C82 H82A 107.4 . . ?
C83 C82 H82B 107.4 . . ?
C50 C57 H57A 107.6 . . ?
C50 C57 H57B 107.6 . . ?
H57A C57 H57B 107.0 . . ?
C58 C57 C50 118.9(7) . . ?
C58 C57 H57A 107.6 . . ?
C58 C57 H57B 107.6 . . ?
C54 C55 H55A 107.4 . . ?
C54 C55 H55B 107.4 . . ?
H55A C55 H55B 106.9 . . ?
C56 C55 C54 119.6(6) . . ?
C56 C55 H55A 107.5 . . ?
C56 C55 H55B 107.4 . . ?
C35 C36 H36A 109.5 . . ?
C35 C36 H36B 109.5 . . ?
C35 C36 H36C 109.5 . . ?
H36A C36 H36B 109.5 . . ?
H36A C36 H36C 109.5 . . ?
H36B C36 H36C 109.5 . . ?
C5 C4 H4 119.4 . . ?
C3 C4 C5 121.3(5) . . ?
C3 C4 H4 119.3 . . ?
C77 C84 H84A 106.6 . . ?
C77 C84 H84B 106.6 . . ?
H84A C84 H84B 106.6 . . ?
C85 C84 C77 122.8(7) . . ?
C85 C84 H84A 106.6 . . ?
C85 C84 H84B 106.6 . . ?
C2 C3 H3 119.8 . . ?
C4 C3 C2 120.4(5) . . ?
C4 C3 H3 119.8 . . ?
C25 C26 H26A 109.5 . . ?
C25 C26 H26B 109.5 . . ?
C25 C26 H26C 109.5 . . ?
H26A C26 H26B 109.5 . . ?
H26A C26 H26C 109.5 . . ?
H26B C26 H26C 109.5 . . ?
C82 C83 H83A 109.5 . . ?
C82 C83 H83B 109.4 . . ?
C82 C83 H83C 109.5 . . ?
H83A C83 H83B 109.5 . . ?
H83A C83 H83C 109.5 . . ?
H83B C83 H83C 109.5 . . ?
C33 C34 H34A 109.5 . . ?
C33 C34 H34B 109.5 . . ?
C33 C34 H34C 109.5 . . ?
H34A C34 H34B 109.5 . . ?
H34A C34 H34C 109.5 . . ?
H34B C34 H34C 109.5 . . ?
C55 C56 H56A 109.5 . . ?
C55 C56 H56B 109.4 . . ?
C55 C56 H56C 109.5 . . ?
H56A C56 H56B 109.5 . . ?
H56A C56 H56C 109.5 . . ?
H56B C56 H56C 109.5 . . ?
C84 C85 H85A 109.5 . . ?
C84 C85 H85B 109.5 . . ?
C84 C85 H85C 109.5 . . ?
H85A C85 H85B 109.5 . . ?
H85A C85 H85C 109.5 . . ?
H85B C85 H85C 109.5 . . ?
C57 C58 H58A 109.5 . . ?
C57 C58 H58B 109.5 . . ?
C57 C58 H58C 109.5 . . ?
H58A C58 H58B 109.5 . . ?
H58A C58 H58C 109.5 . . ?
H58B C58 H58C 109.5 . . ?
C47A C48A H48A 120.1 . . ?
C47A C48A N43A 120.0 . . ?
N43A C48A H48A 119.9 . . ?
C48A C47A C46A 120.0 . . ?
C48A C47A Cl7A 119.2(6) . . ?
C46A C47A Cl7A 120.8(6) . . ?
C47A C46A H46A 120.0 . . ?
C47A C46A C45A 120.0 . . ?
C45A C46A H46A 120.0 . . ?
C46A C45A H45A 120.0 . . ?
C44A C45A C46A 120.0 . . ?
C44A C45A H45A 120.0 . . ?
C45A C44A H44A 120.0 . . ?
C45A C44A N43A 120.0 . . ?
N43A C44A H44A 120.0 . . ?
C48A N43A Pd2 114.4(5) . . ?
C44A N43A Pd2 124.6(5) . . ?
C44A N43A C48A 120.0 . . ?

loop_
_geom_bond_atom_site_label_1
_geom_bond_atom_site_label_2
_geom_bond_distance
_geom_bond_site_symmetry_2
_geom_bond_publ_flag
Pd1 Cl2 2.2930(12) . ?
Pd1 Cl1 2.3004(12) . ?
Pd1 N3 2.103(3) . ?
Pd1 C00C 1.967(4) . ?
Pd2 Cl5 2.287(2) . ?
Pd2 Cl4 2.254(2) . ?
Pd2 C49 1.969(4) . ?
Pd2 N43 2.132(3) . ?
Pd2 N43A 2.161(6) . ?
Cl3 C39 1.730(4) . ?
Cl7 C47 1.681(4) . ?
N009 C00C 1.362(5) . ?
N009 C27 1.447(5) . ?
N009 C9 1.380(5) . ?
N3 C38 1.344(5) . ?
N3 C42 1.340(5) . ?
N00B C00C 1.365(5) . ?
N00B C17 1.446(4) . ?
N00B C8 1.379(4) . ?
N00D C59 1.380(5) . ?
N00D C017 1.456(5) . ?
N00D C49 1.363(5) . ?
N00E C60 1.387(5) . ?
N00E C76 1.449(5) . ?
N00E C49 1.361(5) . ?
C27 C28 1.404(6) . ?
C27 C32 1.383(6) . ?
C17 C22 1.400(6) . ?
C17 C18 1.395(5) . ?
C22 C23 1.507(6) . ?
C22 C21 1.391(6) . ?
C1 C6 1.402(6) . ?
C1 C10 1.531(6) . ?
C1 C2 1.375(6) . ?
C9 C8 1.329(5) . ?
C9 C10 1.515(5) . ?
C18 C19 1.394(6) . ?
C18 C25 1.500(6) . ?
C16 C7 1.531(6) . ?
C16 C11 1.397(6) . ?
C16 C15 1.371(6) . ?
C60 C59 1.323(5) . ?
C60 C61 1.512(5) . ?
C7 H7 0.9800 . ?
C7 C8 1.512(5) . ?
C7 C6 1.537(6) . ?
C11 C10 1.532(6) . ?
C11 C12 1.378(6) . ?
C38 H38 0.9300 . ?
C38 C39 1.374(6) . ?
C59 C69 1.502(5) . ?
C68 C69 1.537(6) . ?
C68 C63 1.399(6) . ?
C68 C67 1.374(6) . ?
C61 H61 0.9800 . ?
C61 C63 1.537(6) . ?
C61 C71 1.528(6) . ?
C69 H69 0.9800 . ?
C69 C70 1.532(6) . ?
C62 H62 0.9300 . ?
C62 C19 1.371(7) . ?
C62 C21 1.370(7) . ?
C63 C64 1.377(6) . ?
C28 C29 1.378(6) . ?
C28 C35 1.512(7) . ?
C6 C5 1.374(6) . ?
C42 H42 0.9300 . ?
C42 C41 1.379(6) . ?
C70 C71 1.405(6) . ?
C70 C75 1.384(6) . ?
C40 H40 0.9300 . ?
C40 C41 1.368(6) . ?
C40 C39 1.369(6) . ?
C10 H10 0.9800 . ?
C71 C72 1.380(6) . ?
C23 H23A 0.9700 . ?
C23 H23B 0.9700 . ?
C23 C24 1.505(6) . ?
C017 C54 1.383(6) . ?
C017 C50 1.380(6) . ?
C76 C81 1.385(7) . ?
C76 C77 1.381(7) . ?
C19 H19 0.9300 . ?
C41 H41 0.9300 . ?
C75 H75 0.9300 . ?
C75 C74 1.376(7) . ?
C25 H25A 0.9700 . ?
C25 H25B 0.9700 . ?
C25 C26 1.495(7) . ?
C21 H21 0.9300 . ?
C74 H74 0.9300 . ?
C74 C73 1.369(8) . ?
C15 H15 0.9300 . ?
C15 C14 1.394(7) . ?
C32 C31 1.397(6) . ?
C32 C33 1.499(7) . ?
C12 H12 0.9300 . ?
C12 C13 1.378(7) . ?
C64 H64 0.9300 . ?
C64 C65 1.392(7) . ?
C72 H72 0.9300 . ?
C72 C73 1.398(7) . ?
C31 H31 0.9300 . ?
C31 C30 1.370(8) . ?
C81 C80 1.379(7) . ?
C81 C82 1.539(8) . ?
C67 H67 0.9300 . ?
C67 C66 1.383(7) . ?
C54 C53 1.396(6) . ?
C54 C55 1.496(7) . ?
C73 H73 0.9300 . ?
C50 C51 1.399(7) . ?
C50 C57 1.512(8) . ?
C77 C78 1.407(7) . ?
C77 C84 1.495(9) . ?
C29 H29 0.9300 . ?
C29 C30 1.363(8) . ?
C51 H51 0.9300 . ?
C51 C52 1.363(8) . ?
C2 H2 0.9300 . ?
C2 C3 1.384(8) . ?
C5 H5 0.9300 . ?
C5 C4 1.410(7) . ?
C53 H53 0.9300 . ?
C53 C52 1.355(8) . ?
C30 H30 0.9300 . ?
C65 H65 0.9300 . ?
C65 C66 1.374(8) . ?
C52 H52 0.9300 . ?
C33 H33A 0.9700 . ?
C33 H33B 0.9700 . ?
C33 C34 1.479(7) . ?
C66 H66 0.9300 . ?
C78 H78 0.9300 . ?
C78 C79 1.367(9) . ?
C24 H24A 0.9600 . ?
C24 H24B 0.9600 . ?
C24 H24C 0.9600 . ?
C79 H79 0.9300 . ?
C79 C80 1.356(9) . ?
C13 H13 0.9300 . ?
C13 C14 1.378(8) . ?
C80 H80 0.9300 . ?
C14 H14 0.9300 . ?
C35 H35A 0.9700 . ?
C35 H35B 0.9700 . ?
C35 C36 1.473(7) . ?
C48 H48 0.9300 . ?
C48 C47 1.3900 . ?
C48 N43 1.3900 . ?
C47 C46 1.3900 . ?
C46 H46 0.9300 . ?
C46 C45 1.3900 . ?
C45 H45 0.9300 . ?
C45 C44 1.3900 . ?
C44 H44 0.9300 . ?
C44 N43 1.3900 . ?
C82 H82A 0.9700 . ?
C82 H82B 0.9700 . ?
C82 C83 1.433(9) . ?
C57 H57A 0.9700 . ?
C57 H57B 0.9700 . ?
C57 C58 1.372(10) . ?
C55 H55A 0.9700 . ?
C55 H55B 0.9700 . ?
C55 C56 1.430(8) . ?
C36 H36A 0.9600 . ?
C36 H36B 0.9600 . ?
C36 H36C 0.9600 . ?
C4 H4 0.9300 . ?
C4 C3 1.356(8) . ?
C84 H84A 0.9700 . ?
C84 H84B 0.9700 . ?
C84 C85 1.389(10) . ?
C3 H3 0.9300 . ?
C26 H26A 0.9601 . ?
C26 H26B 0.9601 . ?
C26 H26C 0.9601 . ?
C83 H83A 0.9600 . ?
C83 H83B 0.9600 . ?
C83 H83C 0.9600 . ?
C34 H34A 0.9600 . ?
C34 H34B 0.9600 . ?
C34 H34C 0.9600 . ?
C56 H56A 0.9600 . ?
C56 H56B 0.9600 . ?
C56 H56C 0.9600 . ?
C85 H85A 0.9600 . ?
C85 H85B 0.9600 . ?
C85 H85C 0.9600 . ?
C58 H58A 0.9600 . ?
C58 H58B 0.9600 . ?
C58 H58C 0.9600 . ?
C48A H48A 0.9300 . ?
C48A C47A 1.3900 . ?
C48A N43A 1.3900 . ?
C47A C46A 1.3900 . ?
C47A Cl7A 1.682(9) . ?
C46A H46A 0.9300 . ?
C46A C45A 1.3900 . ?
C45A H45A 0.9300 . ?
C45A C44A 1.3900 . ?
C44A H44A 0.9300 . ?
C44A N43A 1.3900 . ?

loop_
_geom_torsion_atom_site_label_1
_geom_torsion_atom_site_label_2
_geom_torsion_atom_site_label_3
_geom_torsion_atom_site_label_4
_geom_torsion
_geom_torsion_site_symmetry_1
_geom_torsion_site_symmetry_2
_geom_torsion_site_symmetry_3
_geom_torsion_site_symmetry_4
_geom_torsion_publ_flag
Pd1 N3 C38 C39 -179.6(3) . . . . ?
Pd1 N3 C42 C41 179.3(3) . . . . ?
Cl7 C47 C46 C45 179.6(4) . . . . ?
N009 C27 C28 C29 177.8(4) . . . . ?
N009 C27 C28 C35 -4.8(6) . . . . ?
N009 C27 C32 C31 -177.9(4) . . . . ?
N009 C27 C32 C33 5.3(6) . . . . ?
N009 C9 C8 N00B 0.5(4) . . . . ?
N009 C9 C8 C7 171.6(3) . . . . ?
N009 C9 C10 C1 -113.2(5) . . . . ?
N009 C9 C10 C11 137.6(5) . . . . ?
N3 C38 C39 Cl3 -178.9(3) . . . . ?
N3 C38 C39 C40 0.5(6) . . . . ?
N3 C42 C41 C40 0.3(6) . . . . ?
N00B C17 C22 C23 3.1(6) . . . . ?
N00B C17 C22 C21 179.6(3) . . . . ?
N00B C17 C18 C19 -179.8(3) . . . . ?
N00B C17 C18 C25 -3.1(5) . . . . ?
C00C N009 C27 C28 -89.5(5) . . . . ?
C00C N009 C27 C32 91.3(5) . . . . ?
C00C N009 C9 C8 -0.1(4) . . . . ?
C00C N009 C9 C10 169.1(5) . . . . ?
C00C N00B C17 C22 97.8(4) . . . . ?
C00C N00B C17 C18 -84.6(5) . . . . ?
C00C N00B C8 C9 -0.8(4) . . . . ?
C00C N00B C8 C7 -169.3(4) . . . . ?
N00D C59 C69 C68 129.9(5) . . . . ?
N00D C59 C69 C70 -121.1(5) . . . . ?
N00D C017 C54 C53 -179.3(4) . . . . ?
N00D C017 C54 C55 -1.5(7) . . . . ?
N00D C017 C50 C51 179.7(4) . . . . ?
N00D C017 C50 C57 2.6(7) . . . . ?
N00E C60 C59 N00D 0.5(5) . . . . ?
N00E C60 C59 C69 -176.2(4) . . . . ?
N00E C60 C61 C63 -130.8(5) . . . . ?
N00E C60 C61 C71 120.3(5) . . . . ?
N00E C76 C81 C80 -179.0(4) . . . . ?
N00E C76 C81 C82 -3.1(7) . . . . ?
N00E C76 C77 C78 179.9(4) . . . . ?
N00E C76 C77 C84 4.7(8) . . . . ?
C27 N009 C00C Pd1 0.6(6) . . . . ?
C27 N009 C00C N00B 180.0(3) . . . . ?
C27 N009 C9 C8 179.6(4) . . . . ?
C27 N009 C9 C10 -11.3(7) . . . . ?
C27 C28 C29 C30 0.4(7) . . . . ?
C27 C28 C35 C36 -165.5(5) . . . . ?
C27 C32 C31 C30 -0.3(7) . . . . ?
C27 C32 C33 C34 99.7(6) . . . . ?
C17 N00B C00C Pd1 -1.5(5) . . . . ?
C17 N00B C00C N009 179.2(3) . . . . ?
C17 N00B C8 C9 -179.2(3) . . . . ?
C17 N00B C8 C7 12.3(7) . . . . ?
C17 C22 C23 C24 -162.2(4) . . . . ?
C17 C22 C21 C62 -0.2(6) . . . . ?
C17 C18 C19 C62 0.7(6) . . . . ?
C17 C18 C25 C26 171.6(5) . . . . ?
C22 C17 C18 C19 -2.4(6) . . . . ?
C22 C17 C18 C25 174.3(4) . . . . ?
C1 C6 C5 C4 -1.9(7) . . . . ?
C1 C2 C3 C4 -2.5(9) . . . . ?
C9 N009 C00C Pd1 -179.7(3) . . . . ?
C9 N009 C00C N00B -0.4(4) . . . . ?
C9 N009 C27 C28 91.0(5) . . . . ?
C9 N009 C27 C32 -88.3(5) . . . . ?
C18 C17 C22 C23 -174.3(4) . . . . ?
C18 C17 C22 C21 2.2(6) . . . . ?
C16 C7 C8 N00B -138.0(4) . . . . ?
C16 C7 C8 C9 54.2(4) . . . . ?
C16 C7 C6 C1 -54.9(4) . . . . ?
C16 C7 C6 C5 124.1(5) . . . . ?
C16 C11 C10 C1 -56.1(4) . . . . ?
C16 C11 C10 C9 52.5(4) . . . . ?
C16 C11 C12 C13 -0.9(7) . . . . ?
C16 C15 C14 C13 -2.0(8) . . . . ?
C60 N00E C76 C81 84.3(5) . . . . ?
C60 N00E C76 C77 -92.4(5) . . . . ?
C60 N00E C49 Pd2 173.7(3) . . . . ?
C60 N00E C49 N00D 0.3(5) . . . . ?
C60 C59 C69 C68 -54.6(5) . . . . ?
C60 C59 C69 C70 54.4(5) . . . . ?
C60 C61 C63 C68 -53.0(4) . . . . ?
C60 C61 C63 C64 130.3(4) . . . . ?
C60 C61 C71 C70 53.6(4) . . . . ?
C60 C61 C71 C72 -128.4(4) . . . . ?
C7 C16 C11 C10 0.6(5) . . . . ?
C7 C16 C11 C12 -177.7(4) . . . . ?
C7 C16 C15 C14 178.8(4) . . . . ?
C7 C6 C5 C4 179.1(4) . . . . ?
C8 N00B C00C Pd1 -179.9(3) . . . . ?
C8 N00B C00C N009 0.7(4) . . . . ?
C8 N00B C17 C22 -84.0(5) . . . . ?
C8 N00B C17 C18 93.6(4) . . . . ?
C8 C9 C10 C1 55.4(5) . . . . ?
C8 C9 C10 C11 -53.8(5) . . . . ?
C8 C7 C6 C1 54.3(4) . . . . ?
C8 C7 C6 C5 -126.7(4) . . . . ?
C11 C16 C7 C8 -53.4(4) . . . . ?
C11 C16 C7 C6 54.9(4) . . . . ?
C11 C16 C15 C14 1.2(7) . . . . ?
C11 C12 C13 C14 0.2(9) . . . . ?
C38 N3 C42 C41 1.2(6) . . . . ?
C59 N00D C017 C54 85.9(5) . . . . ?
C59 N00D C017 C50 -90.9(5) . . . . ?
C59 N00D C49 Pd2 -173.7(3) . . . . ?
C59 N00D C49 N00E 0.0(5) . . . . ?
C59 C60 C61 C63 54.1(5) . . . . ?
C59 C60 C61 C71 -54.8(5) . . . . ?
C59 C69 C70 C71 -53.0(4) . . . . ?
C59 C69 C70 C75 129.0(4) . . . . ?
C68 C69 C70 C71 56.4(4) . . . . ?
C68 C69 C70 C75 -121.6(4) . . . . ?
C68 C63 C64 C65 1.3(6) . . . . ?
C68 C67 C66 C65 0.8(7) . . . . ?
C61 C60 C59 N00D 176.9(4) . . . . ?
C61 C60 C59 C69 0.2(6) . . . . ?
C61 C63 C64 C65 177.8(4) . . . . ?
C61 C71 C72 C73 -178.5(4) . . . . ?
C69 C68 C63 C61 0.0(5) . . . . ?
C69 C68 C63 C64 176.9(4) . . . . ?
C69 C68 C67 C66 -177.6(4) . . . . ?
C69 C70 C71 C61 -0.4(5) . . . . ?
C69 C70 C71 C72 -178.5(4) . . . . ?
C69 C70 C75 C74 178.1(4) . . . . ?
C63 C68 C69 C59 53.0(4) . . . . ?
C63 C68 C69 C70 -56.1(4) . . . . ?
C63 C68 C67 C66 -0.4(7) . . . . ?
C63 C61 C71 C70 -55.6(4) . . . . ?
C63 C61 C71 C72 122.4(4) . . . . ?
C63 C64 C65 C66 -1.0(7) . . . . ?
C28 C27 C32 C31 2.9(6) . . . . ?
C28 C27 C32 C33 -173.9(4) . . . . ?
C28 C29 C30 C31 2.2(8) . . . . ?
C6 C1 C10 C9 -53.7(4) . . . . ?
C6 C1 C10 C11 55.9(4) . . . . ?
C6 C1 C2 C3 1.9(8) . . . . ?
C6 C7 C8 N00B 112.7(5) . . . . ?
C6 C7 C8 C9 -55.1(5) . . . . ?
C6 C5 C4 C3 1.3(9) . . . . ?
C42 N3 C38 C39 -1.5(6) . . . . ?
C70 C71 C72 C73 -0.7(6) . . . . ?
C70 C75 C74 C73 1.0(7) . . . . ?
C10 C1 C6 C7 -0.5(5) . . . . ?
C10 C1 C6 C5 -179.6(4) . . . . ?
C10 C1 C2 C3 -178.1(5) . . . . ?
C10 C9 C8 N00B -171.2(3) . . . . ?
C10 C9 C8 C7 -0.1(5) . . . . ?
C10 C11 C12 C13 -179.0(5) . . . . ?
C71 C61 C63 C68 55.9(4) . . . . ?
C71 C61 C63 C64 -120.8(4) . . . . ?
C71 C70 C75 C74 0.2(6) . . . . ?
C71 C72 C73 C74 2.0(7) . . . . ?
C23 C22 C21 C62 176.2(4) . . . . ?
C017 N00D C59 C60 172.5(4) . . . . ?
C017 N00D C59 C69 -11.7(8) . . . . ?
C017 N00D C49 Pd2 13.7(6) . . . . ?
C017 N00D C49 N00E -172.6(4) . . . . ?
C017 C54 C53 C52 0.6(8) . . . . ?
C017 C54 C55 C56 -168.9(6) . . . . ?
C017 C50 C51 C52 -1.2(8) . . . . ?
C017 C50 C57 C58 118.7(9) . . . . ?
C76 N00E C60 C59 -174.6(4) . . . . ?
C76 N00E C60 C61 10.0(8) . . . . ?
C76 N00E C49 Pd2 -12.4(7) . . . . ?
C76 N00E C49 N00D 174.2(4) . . . . ?
C76 C81 C80 C79 -0.6(8) . . . . ?
C76 C81 C82 C83 177.4(6) . . . . ?
C76 C77 C78 C79 -1.4(8) . . . . ?
C76 C77 C84 C85 170.2(8) . . . . ?
C19 C18 C25 C26 -11.9(7) . . . . ?
C19 C62 C21 C22 -1.3(7) . . . . ?
C41 C40 C39 Cl3 -179.7(3) . . . . ?
C41 C40 C39 C38 1.0(6) . . . . ?
C49 N00D C59 C60 -0.3(5) . . . . ?
C49 N00D C59 C69 175.4(5) . . . . ?
C49 N00D C017 C54 -102.5(5) . . . . ?
C49 N00D C017 C50 80.7(5) . . . . ?
C49 N00E C60 C59 -0.5(5) . . . . ?
C49 N00E C60 C61 -175.8(5) . . . . ?
C49 N00E C76 C81 -88.8(5) . . . . ?
C49 N00E C76 C77 94.5(5) . . . . ?
C75 C70 C71 C61 177.7(4) . . . . ?
C75 C70 C71 C72 -0.4(6) . . . . ?
C75 C74 C73 C72 -2.2(8) . . . . ?
C25 C18 C19 C62 -175.9(4) . . . . ?
C39 C40 C41 C42 -1.4(6) . . . . ?
C21 C22 C23 C24 21.6(7) . . . . ?
C21 C62 C19 C18 1.1(7) . . . . ?
C15 C16 C7 C8 128.8(4) . . . . ?
C15 C16 C7 C6 -122.9(4) . . . . ?
C15 C16 C11 C10 178.5(4) . . . . ?
C15 C16 C11 C12 0.2(6) . . . . ?
C32 C27 C28 C29 -2.9(6) . . . . ?
C32 C27 C28 C35 174.4(4) . . . . ?
C32 C31 C30 C29 -2.2(8) . . . . ?
C12 C11 C10 C1 122.1(5) . . . . ?
C12 C11 C10 C9 -129.3(5) . . . . ?
C12 C13 C14 C15 1.3(9) . . . . ?
C64 C65 C66 C67 -0.1(8) . . . . ?
C31 C32 C33 C34 -76.9(6) . . . . ?
C81 C76 C77 C78 3.5(7) . . . . ?
C81 C76 C77 C84 -171.8(6) . . . . ?
C67 C68 C69 C59 -129.6(4) . . . . ?
C67 C68 C69 C70 121.2(4) . . . . ?
C67 C68 C63 C61 -177.5(4) . . . . ?
C67 C68 C63 C64 -0.6(6) . . . . ?
C54 C017 C50 C51 3.1(7) . . . . ?
C54 C017 C50 C57 -174.0(6) . . . . ?
C54 C53 C52 C51 1.0(9) . . . . ?
C50 C017 C54 C53 -2.8(7) . . . . ?
C50 C017 C54 C55 175.1(5) . . . . ?
C50 C51 C52 C53 -0.7(9) . . . . ?
C77 C76 C81 C80 -2.5(7) . . . . ?
C77 C76 C81 C82 173.4(5) . . . . ?
C77 C78 C79 C80 -1.5(9) . . . . ?
C29 C28 C35 C36 11.6(8) . . . . ?
C51 C50 C57 C58 -58.3(11) . . . . ?
C2 C1 C6 C7 179.5(4) . . . . ?
C2 C1 C6 C5 0.4(7) . . . . ?
C2 C1 C10 C9 126.3(5) . . . . ?
C2 C1 C10 C11 -124.1(5) . . . . ?
C5 C4 C3 C2 1.0(10) . . . . ?
C53 C54 C55 C56 8.8(10) . . . . ?
C33 C32 C31 C30 176.6(5) . . . . ?
C78 C77 C84 C85 -4.7(13) . . . . ?
C78 C79 C80 C81 2.6(10) . . . . ?
C80 C81 C82 C83 -7.0(10) . . . . ?
C35 C28 C29 C30 -176.9(5) . . . . ?
C48 C47 C46 C45 0.0 . . . . ?
C47 C48 N43 Pd2 176.8(3) . . . . ?
C47 C48 N43 C44 0.0 . . . . ?
C47 C46 C45 C44 0.0 . . . . ?
C46 C45 C44 N43 0.0 . . . . ?
C45 C44 N43 Pd2 -176.7(3) . . . . ?
C45 C44 N43 C48 0.0 . . . . ?
N43 C48 C47 Cl7 -179.6(4) . . . . ?
N43 C48 C47 C46 0.0 . . . . ?
C82 C81 C80 C79 -176.5(6) . . . . ?
C57 C50 C51 C52 176.0(6) . . . . ?
C55 C54 C53 C52 -177.2(6) . . . . ?
C84 C77 C78 C79 173.8(6) . . . . ?
C48A C47A C46A C45A 0.0 . . . . ?
C47A C48A N43A Pd2 168.8(7) . . . . ?
C47A C48A N43A C44A 0.0 . . . . ?
C47A C46A C45A C44A 0.0 . . . . ?
C46A C45A C44A N43A 0.0 . . . . ?
C45A C44A N43A Pd2 -167.6(8) . . . . ?
C45A C44A N43A C48A 0.0 . . . . ?
N43A C48A C47A C46A 0.0 . . . . ?
N43A C48A C47A Cl7A -178.3(10) . . . . ?
Cl7A C47A C46A C45A 178.3(10) . . . . ?

loop_
_smtbx_masks_void_nr
_smtbx_masks_void_average_x
_smtbx_masks_void_average_y
_smtbx_masks_void_average_z
_smtbx_masks_void_volume
_smtbx_masks_void_count_electrons
_smtbx_masks_void_content
1 -0.720 0.000 0.000 569.1 141.2 ?
2 -0.226 0.500 0.500 569.1 141.2 ?
3 0.500 0.000 0.500 22.8 0.0 ?
4 0.500 0.500 1.000 22.8 0.0 ?
